data_4114419
loop_
_publ_author_name
'Gui Yu'
'Shiwei Yin'
'Yunqi Liu'
'Zhigang Shuai'
'Daoben Zhu'

_publ_section_title
;
 Structures, Electronic States, and Electroluminescent Properties of a
 Zinc(II) 2-(2-Hydroxyphenyl)benzothiazolate Complex
;
_journal_name_full 'Journal of the American Chemical Society'
_journal_page_first 14816
_journal_page_last 14824
_journal_paper_doi 10.1021/ja0371505
_journal_volume 125
_journal_year 2003
_chemical_formula_sum 'C26 H16 N2 O2 S2 Zn'
_chemical_formula_weight 517.90
_chemical_name_systematic
; 
 ? 
;
_space_group_IT_number 2
_symmetry_cell_setting triclinic
_symmetry_space_group_name_Hall '-P 1'
_symmetry_space_group_name_H-M 'P -1'
_atom_sites_solution_hydrogens geom
_atom_sites_solution_primary direct
_atom_sites_solution_secondary difmap
_audit_creation_method SHELXL-97
_cell_angle_alpha 84.38(3)
_cell_angle_beta 78.94(3)
_cell_angle_gamma 83.32(3)
_cell_formula_units_Z 2
_cell_length_a 9.4890(19)
_cell_length_b 9.5687(19)
_cell_length_c 11.685(2)
_cell_measurement_temperature 293(2)
_cell_measurement_theta_max 27.44
_cell_measurement_theta_min 2.15
_cell_volume 1031.1(4)
_computing_cell_refinement 'RAPID AUTO (RIGAKU, 2001)'
_computing_data_collection 'RAPID AUTO (RIGAKU, 2001)'
_computing_data_reduction 'RAPID AUTO (RIGAKU, 2001)'
_computing_molecular_graphics 'SHELXTL (SIEMENS, 1994)'
_computing_publication_material 'SHELXTL (SIEMENS, 1994)'
_computing_structure_refinement 'SHELXL-97 (Sheldrick, 1997)'
_computing_structure_solution 'SHELXS-97 (Sheldrick, 1990)'
_diffrn_ambient_temperature 293(2)
_diffrn_measured_fraction_theta_full 0.960
_diffrn_measured_fraction_theta_max 0.960
_diffrn_measurement_device_type 'RIGAKU RAXIS RAPID IP'
_diffrn_measurement_method oscillation
_diffrn_radiation_monochromator graphite
_diffrn_radiation_source 'rotating anode'
_diffrn_radiation_type MoK\a
_diffrn_radiation_wavelength 0.71073
_diffrn_reflns_av_R_equivalents 0.0759
_diffrn_reflns_av_sigmaI/netI 0.0663
_diffrn_reflns_limit_h_max 12
_diffrn_reflns_limit_h_min -11
_diffrn_reflns_limit_k_max 12
_diffrn_reflns_limit_k_min -12
_diffrn_reflns_limit_l_max 15
_diffrn_reflns_limit_l_min -15
_diffrn_reflns_number 7016
_diffrn_reflns_theta_full 27.44
_diffrn_reflns_theta_max 27.44
_diffrn_reflns_theta_min 2.15
_exptl_absorpt_coefficient_mu 1.423
_exptl_absorpt_correction_T_max 0.6847
_exptl_absorpt_correction_T_min 0.4637
_exptl_absorpt_correction_type empirical
_exptl_absorpt_process_details 'PSI scan'
_exptl_crystal_density_diffrn 1.668
_exptl_crystal_F_000 528
_exptl_crystal_size_max 0.64
_exptl_crystal_size_mid 0.57
_exptl_crystal_size_min 0.29
_refine_diff_density_max 0.616
_refine_diff_density_min -0.988
_refine_diff_density_rms 0.133
_refine_ls_extinction_coef 0.017(3)
_refine_ls_extinction_expression Fc^*^=kFc[1+0.001xFc^2^\l^3^/sin(2\q)]^-1/4^
_refine_ls_extinction_method SHELXL
_refine_ls_goodness_of_fit_ref 1.072
_refine_ls_hydrogen_treatment mixed
_refine_ls_matrix_type full
_refine_ls_number_parameters 299
_refine_ls_number_reflns 4547
_refine_ls_number_restraints 0
_refine_ls_restrained_S_all 1.072
_refine_ls_R_factor_all 0.0635
_refine_ls_R_factor_gt 0.0566
_refine_ls_shift/su_max 0.000
_refine_ls_shift/su_mean 0.000
_refine_ls_structure_factor_coef Fsqd
_refine_ls_weighting_details 'calc w=1/[\s^2^(Fo^2^)+(0.1000P)^2^+0.0000P] where P=(Fo^2^+2Fc^2^)/3'
_refine_ls_weighting_scheme calc
_refine_ls_wR_factor_gt 0.1452
_refine_ls_wR_factor_ref 0.1491
_reflns_number_gt 3876
_reflns_number_total 4547
_reflns_threshold_expression >2sigma(I)
_cod_data_source_file ja0371505si20031006_020722_1.cif
_cod_data_source_block Nonannealing[Zn(BTZ)2]2
_cod_database_code 4114419

loop_
_symmetry_equiv_pos_as_xyz
'x, y, z'
'-x, -y, -z'

loop_
_atom_site_label
_atom_site_type_symbol
_atom_site_fract_x
_atom_site_fract_y
_atom_site_fract_z
_atom_site_U_iso_or_equiv
_atom_site_adp_type
_atom_site_occupancy
_atom_site_symmetry_multiplicity
_atom_site_calc_flag
_atom_site_refinement_flags
Zn1 Zn 0.42794(3) 0.41227(3) 0.42018(3) 0.02460(15) Uani 1 1 d .
N1 N 0.2154(3) 0.3698(3) 0.4895(2) 0.0275(5) Uani 1 1 d .
N2 N 0.5975(3) 0.2436(3) 0.3749(2) 0.0276(5) Uani 1 1 d .
S1 S -0.02605(9) 0.25972(10) 0.50561(8) 0.0380(2) Uani 1 1 d .
S2 S 0.74201(9) -0.00130(8) 0.39669(8) 0.0376(2) Uani 1 1 d .
O1 O 0.3695(2) 0.4465(2) 0.26684(18) 0.0319(5) Uani 1 1 d .
O2 O 0.5105(2) 0.3947(2) 0.57209(17) 0.0269(4) Uani 1 1 d .
C1 C 0.1434(3) 0.3761(3) 0.6055(3) 0.0298(6) Uani 1 1 d .
C2 C 0.0130(3) 0.3157(3) 0.6314(3) 0.0330(6) Uani 1 1 d .
C3 C -0.0701(4) 0.3114(4) 0.7437(3) 0.0427(8) Uani 1 1 d .
H3A H -0.1551 0.2678 0.7608 0.051 Uiso 1 1 calc R
C4 C -0.0221(4) 0.3742(4) 0.8289(3) 0.0420(8) Uani 1 1 d .
H4A H -0.0748 0.3721 0.9048 0.050 Uiso 1 1 calc R
C5 C 0.1047(4) 0.4404(4) 0.8018(3) 0.0401(8) Uani 1 1 d .
H5A H 0.1340 0.4842 0.8597 0.048 Uiso 1 1 calc R
C6 C 0.1876(4) 0.4424(4) 0.6913(3) 0.0353(7) Uani 1 1 d .
H6A H 0.2718 0.4874 0.6744 0.042 Uiso 1 1 calc R
C7 C 0.1369(3) 0.3157(3) 0.4258(3) 0.0284(6) Uani 1 1 d .
C8 C 0.1705(3) 0.3028(3) 0.3008(3) 0.0300(6) Uani 1 1 d .
C9 C 0.0836(4) 0.2277(4) 0.2476(3) 0.0382(7) Uani 1 1 d .
H9A H 0.0088 0.1830 0.2948 0.046 Uiso 1 1 calc R
C10 C 0.1055(4) 0.2184(4) 0.1306(3) 0.0474(9) Uani 1 1 d .
H10A H 0.0472 0.1673 0.0986 0.057 Uiso 1 1 calc R
C11 C 0.2159(4) 0.2858(4) 0.0587(3) 0.0430(8) Uani 1 1 d .
H11A H 0.2313 0.2799 -0.0217 0.052 Uiso 1 1 calc R
C12 C 0.3027(4) 0.3616(3) 0.1062(3) 0.0359(7) Uani 1 1 d .
H12A H 0.3752 0.4069 0.0566 0.043 Uiso 1 1 calc R
C13 C 0.2843(3) 0.3720(3) 0.2279(2) 0.0293(6) Uani 1 1 d .
C14 C 0.6559(3) 0.2036(3) 0.2611(3) 0.0311(6) Uani 1 1 d .
C15 C 0.7352(3) 0.0724(4) 0.2572(3) 0.0364(7) Uani 1 1 d .
C16 C 0.7941(4) 0.0155(4) 0.1506(3) 0.0444(8) Uani 1 1 d .
H16A H 0.8441 -0.0740 0.1483 0.053 Uiso 1 1 calc R
C17 C 0.7759(4) 0.0954(4) 0.0493(3) 0.0460(9) Uani 1 1 d .
H17A H 0.8140 0.0592 -0.0224 0.055 Uiso 1 1 calc R
C18 C 0.7016(4) 0.2296(4) 0.0522(3) 0.0417(8) Uani 1 1 d .
H18A H 0.6911 0.2819 -0.0175 0.050 Uiso 1 1 calc R
C19 C 0.6428(4) 0.2862(4) 0.1576(3) 0.0347(7) Uani 1 1 d .
H19A H 0.5958 0.3771 0.1594 0.042 Uiso 1 1 calc R
C20 C 0.6353(3) 0.1459(3) 0.4544(3) 0.0290(6) Uani 1 1 d .
C21 C 0.5980(3) 0.1508(3) 0.5810(3) 0.0289(6) Uani 1 1 d .
C22 C 0.6252(4) 0.0254(3) 0.6525(3) 0.0378(7) Uani 1 1 d .
H22A H 0.6658 -0.0566 0.6173 0.045 Uiso 1 1 calc R
C23 C 0.5930(4) 0.0226(4) 0.7714(3) 0.0385(7) Uani 1 1 d .
H23A H 0.6114 -0.0608 0.8165 0.046 Uiso 1 1 calc R
C24 C 0.5332(4) 0.1433(4) 0.8247(3) 0.0352(7) Uani 1 1 d .
H24A H 0.5105 0.1412 0.9059 0.042 Uiso 1 1 calc R
C25 C 0.5069(4) 0.2680(3) 0.7578(3) 0.0328(6) Uani 1 1 d .
H25A H 0.4674 0.3492 0.7947 0.039 Uiso 1 1 calc R
C26 C 0.5389(3) 0.2735(3) 0.6355(2) 0.0273(6) Uani 1 1 d .

loop_
_atom_site_aniso_label
_atom_site_aniso_U_11
_atom_site_aniso_U_22
_atom_site_aniso_U_33
_atom_site_aniso_U_23
_atom_site_aniso_U_13
_atom_site_aniso_U_12
Zn1 0.0264(2) 0.0242(2) 0.0254(2) -0.00470(13) -0.00786(13) -0.00434(13)
N1 0.0263(12) 0.0297(12) 0.0280(11) -0.0031(9) -0.0072(9) -0.0039(10)
N2 0.0301(13) 0.0255(12) 0.0293(12) -0.0054(9) -0.0081(9) -0.0049(10)
S1 0.0279(4) 0.0443(5) 0.0446(5) -0.0041(4) -0.0094(3) -0.0103(3)
S2 0.0374(5) 0.0288(4) 0.0472(5) -0.0101(3) -0.0104(3) 0.0048(3)
O1 0.0370(12) 0.0359(12) 0.0269(10) -0.0031(8) -0.0108(8) -0.0116(9)
O2 0.0350(11) 0.0207(9) 0.0284(10) -0.0022(7) -0.0127(8) -0.0046(8)
C1 0.0262(14) 0.0303(15) 0.0324(14) -0.0028(12) -0.0058(11) 0.0003(11)
C2 0.0257(15) 0.0311(16) 0.0409(16) -0.0013(12) -0.0059(12) 0.0011(12)
C3 0.0303(16) 0.045(2) 0.0478(19) 0.0014(15) 0.0017(14) -0.0017(14)
C4 0.0366(18) 0.050(2) 0.0336(16) -0.0002(14) 0.0010(13) 0.0039(15)
C5 0.0379(18) 0.048(2) 0.0327(16) -0.0083(14) -0.0054(13) 0.0048(15)
C6 0.0327(17) 0.0395(17) 0.0327(15) -0.0045(13) -0.0030(12) -0.0034(13)
C7 0.0231(14) 0.0253(14) 0.0386(15) -0.0015(11) -0.0108(11) -0.0018(11)
C8 0.0279(14) 0.0310(15) 0.0351(15) -0.0057(12) -0.0139(12) -0.0032(12)
C9 0.0354(17) 0.0378(17) 0.0468(18) -0.0100(14) -0.0171(14) -0.0037(14)
C10 0.047(2) 0.051(2) 0.054(2) -0.0229(17) -0.0227(17) -0.0080(17)
C11 0.053(2) 0.048(2) 0.0325(16) -0.0101(14) -0.0220(15) 0.0055(16)
C12 0.0423(18) 0.0354(16) 0.0325(15) -0.0052(12) -0.0139(13) -0.0007(14)
C13 0.0342(16) 0.0276(14) 0.0285(14) -0.0038(11) -0.0116(12) -0.0013(12)
C14 0.0270(14) 0.0354(16) 0.0343(15) -0.0134(12) -0.0050(11) -0.0088(12)
C15 0.0297(16) 0.0375(17) 0.0437(17) -0.0148(14) -0.0040(13) -0.0048(13)
C16 0.0356(18) 0.048(2) 0.052(2) -0.0250(17) -0.0061(15) 0.0018(15)
C17 0.0396(19) 0.061(2) 0.0403(18) -0.0263(17) 0.0008(14) -0.0118(17)
C18 0.0378(18) 0.056(2) 0.0335(16) -0.0144(15) -0.0022(13) -0.0126(16)
C19 0.0337(16) 0.0387(17) 0.0333(15) -0.0097(13) -0.0059(12) -0.0050(13)
C20 0.0254(14) 0.0265(14) 0.0370(15) -0.0079(11) -0.0080(11) -0.0023(11)
C21 0.0275(14) 0.0277(14) 0.0326(14) 0.0002(11) -0.0099(11) -0.0024(11)
C22 0.0405(18) 0.0270(15) 0.0461(18) 0.0003(13) -0.0131(14) 0.0010(13)
C23 0.0423(18) 0.0336(16) 0.0417(17) 0.0097(13) -0.0166(14) -0.0079(14)
C24 0.0357(17) 0.0378(17) 0.0349(15) 0.0024(13) -0.0127(13) -0.0090(13)
C25 0.0376(17) 0.0314(15) 0.0320(15) -0.0044(12) -0.0108(12) -0.0048(13)
C26 0.0247(14) 0.0277(14) 0.0332(14) -0.0011(11) -0.0113(11) -0.0080(11)

loop_
_atom_type_symbol
_atom_type_description
_atom_type_scat_dispersion_real
_atom_type_scat_dispersion_imag
_atom_type_scat_source
C C 0.0033 0.0016 'International Tables Vol C Tables 4.2.6.8 and 6.1.1.4'
H H 0.0000 0.0000 'International Tables Vol C Tables 4.2.6.8 and 6.1.1.4'
N N 0.0061 0.0033 'International Tables Vol C Tables 4.2.6.8 and 6.1.1.4'
O O 0.0106 0.0060 'International Tables Vol C Tables 4.2.6.8 and 6.1.1.4'
S S 0.1246 0.1234 'International Tables Vol C Tables 4.2.6.8 and 6.1.1.4'
Zn Zn 0.2839 1.4301 'International Tables Vol C Tables 4.2.6.8 and 6.1.1.4'

loop_
_geom_angle_atom_site_label_1
_geom_angle_atom_site_label_2
_geom_angle_atom_site_label_3
_geom_angle
_geom_angle_site_symmetry_1
_geom_angle_site_symmetry_3
O1 Zn1 O2 97.40(9) . 2_666
O1 Zn1 O2 172.18(8) . .
O2 Zn1 O2 76.13(9) 2_666 .
O1 Zn1 N1 87.37(10) . .
O2 Zn1 N1 120.09(10) 2_666 .
O2 Zn1 N1 99.63(9) . .
O1 Zn1 N2 97.26(10) . .
O2 Zn1 N2 117.12(9) 2_666 .
O2 Zn1 N2 82.13(9) . .
N1 Zn1 N2 121.38(10) . .
C7 N1 C1 111.0(2) . .
C7 N1 Zn1 120.9(2) . .
C1 N1 Zn1 127.6(2) . .
C20 N2 C14 110.8(3) . .
C20 N2 Zn1 121.6(2) . .
C14 N2 Zn1 126.0(2) . .
C2 S1 C7 89.89(14) . .
C15 S2 C20 90.06(15) . .
C13 O1 Zn1 125.36(19) . .
C26 O2 Zn1 129.65(17) . 2_666
C26 O2 Zn1 125.39(17) . .
Zn1 O2 Zn1 103.87(9) 2_666 .
C6 C1 C2 119.5(3) . .
C6 C1 N1 125.5(3) . .
C2 C1 N1 114.9(3) . .
C1 C2 C3 121.7(3) . .
C1 C2 S1 109.9(2) . .
C3 C2 S1 128.3(3) . .
C4 C3 C2 117.9(3) . .
C3 C4 C5 120.4(3) . .
C6 C5 C4 121.5(3) . .
C5 C6 C1 118.9(3) . .
N1 C7 C8 126.9(3) . .
N1 C7 S1 114.2(2) . .
C8 C7 S1 118.9(2) . .
C9 C8 C13 118.5(3) . .
C9 C8 C7 119.9(3) . .
C13 C8 C7 121.4(3) . .
C10 C9 C8 122.4(3) . .
C9 C10 C11 119.5(3) . .
C12 C11 C10 120.3(3) . .
C11 C12 C13 121.8(3) . .
O1 C13 C12 118.6(3) . .
O1 C13 C8 123.9(3) . .
C12 C13 C8 117.5(3) . .
C15 C14 C19 120.1(3) . .
C15 C14 N2 114.5(3) . .
C19 C14 N2 125.4(3) . .
C14 C15 C16 121.1(3) . .
C14 C15 S2 110.3(2) . .
C16 C15 S2 128.6(3) . .
C17 C16 C15 118.2(3) . .
C16 C17 C18 121.1(3) . .
C19 C18 C17 120.9(3) . .
C18 C19 C14 118.4(3) . .
N2 C20 C21 126.7(3) . .
N2 C20 S2 114.4(2) . .
C21 C20 S2 118.9(2) . .
C26 C21 C22 118.4(3) . .
C26 C21 C20 123.1(3) . .
C22 C21 C20 118.4(3) . .
C23 C22 C21 121.5(3) . .
C22 C23 C24 119.9(3) . .
C23 C24 C25 120.2(3) . .
C24 C25 C26 120.9(3) . .
O2 C26 C21 120.9(3) . .
O2 C26 C25 120.1(3) . .
C21 C26 C25 119.0(3) . .

loop_
_geom_bond_atom_site_label_1
_geom_bond_atom_site_label_2
_geom_bond_distance
_geom_bond_site_symmetry_2
Zn1 O1 1.962(2) .
Zn1 O2 2.017(2) 2_666
Zn1 O2 2.058(2) .
Zn1 N1 2.095(3) .
Zn1 N2 2.170(3) .
N1 C7 1.325(4) .
N1 C1 1.400(4) .
N2 C20 1.321(4) .
N2 C14 1.410(4) .
S1 C2 1.731(3) .
S1 C7 1.758(3) .
S2 C15 1.721(4) .
S2 C20 1.748(3) .
O1 C13 1.306(4) .
O2 C26 1.342(3) .
O2 Zn1 2.017(2) 2_666
C1 C6 1.390(4) .
C1 C2 1.394(4) .
C2 C3 1.395(5) .
C3 C4 1.383(5) .
C4 C5 1.393(5) .
C5 C6 1.376(4) .
C7 C8 1.447(4) .
C8 C9 1.416(4) .
C8 C13 1.427(4) .
C9 C10 1.353(5) .
C10 C11 1.390(6) .
C11 C12 1.380(5) .
C12 C13 1.411(4) .
C14 C15 1.387(5) .
C14 C19 1.397(5) .
C15 C16 1.399(5) .
C16 C17 1.372(6) .
C17 C18 1.392(6) .
C18 C19 1.384(4) .
C20 C21 1.458(4) .
C21 C26 1.398(4) .
C21 C22 1.420(4) .
C22 C23 1.362(5) .
C23 C24 1.378(5) .
C24 C25 1.386(4) .
C25 C26 1.400(4) .

loop_
_geom_torsion_atom_site_label_1
_geom_torsion_atom_site_label_2
_geom_torsion_atom_site_label_3
_geom_torsion_atom_site_label_4
_geom_torsion
_geom_torsion_site_symmetry_1
_geom_torsion_site_symmetry_4
O1 Zn1 N1 C7 30.3(2) . .
O2 Zn1 N1 C7 127.3(2) 2_666 .
O2 Zn1 N1 C7 -153.2(2) . .
N2 Zn1 N1 C7 -66.6(3) . .
O1 Zn1 N1 C1 -157.9(3) . .
O2 Zn1 N1 C1 -60.9(3) 2_666 .
O2 Zn1 N1 C1 18.6(3) . .
N2 Zn1 N1 C1 105.2(3) . .
O1 Zn1 N2 C20 -153.1(2) . .
O2 Zn1 N2 C20 104.7(2) 2_666 .
O2 Zn1 N2 C20 34.8(2) . .
N1 Zn1 N2 C20 -61.7(3) . .
O1 Zn1 N2 C14 11.3(2) . .
O2 Zn1 N2 C14 -90.9(2) 2_666 .
O2 Zn1 N2 C14 -160.8(2) . .
N1 Zn1 N2 C14 102.7(2) . .
O2 Zn1 O1 C13 -160.5(2) 2_666 .
O2 Zn1 O1 C13 165.8(5) . .
N1 Zn1 O1 C13 -40.5(3) . .
N2 Zn1 O1 C13 80.8(3) . .
O1 Zn1 O2 C26 -134.5(6) . .
O2 Zn1 O2 C26 -169.0(3) 2_666 .
N1 Zn1 O2 C26 72.2(2) . .
N2 Zn1 O2 C26 -48.5(2) . .
O1 Zn1 O2 Zn1 34.5(7) . 2_666
O2 Zn1 O2 Zn1 0.0 2_666 2_666
N1 Zn1 O2 Zn1 -118.80(11) . 2_666
N2 Zn1 O2 Zn1 120.55(10) . 2_666
C7 N1 C1 C6 -171.8(3) . .
Zn1 N1 C1 C6 15.7(5) . .
C7 N1 C1 C2 4.7(4) . .
Zn1 N1 C1 C2 -167.8(2) . .
C6 C1 C2 C3 -4.4(5) . .
N1 C1 C2 C3 178.9(3) . .
C6 C1 C2 S1 172.9(3) . .
N1 C1 C2 S1 -3.9(3) . .
C7 S1 C2 C1 1.6(2) . .
C7 S1 C2 C3 178.6(3) . .
C1 C2 C3 C4 2.4(5) . .
S1 C2 C3 C4 -174.3(3) . .
C2 C3 C4 C5 0.7(5) . .
C3 C4 C5 C6 -1.7(6) . .
C4 C5 C6 C1 -0.3(5) . .
C2 C1 C6 C5 3.3(5) . .
N1 C1 C6 C5 179.6(3) . .
C1 N1 C7 C8 174.8(3) . .
Zn1 N1 C7 C8 -12.1(4) . .
C1 N1 C7 S1 -3.4(3) . .
Zn1 N1 C7 S1 169.68(13) . .
C2 S1 C7 N1 1.1(2) . .
C2 S1 C7 C8 -177.3(3) . .
N1 C7 C8 C9 172.7(3) . .
S1 C7 C8 C9 -9.1(4) . .
N1 C7 C8 C13 -11.4(5) . .
S1 C7 C8 C13 166.8(2) . .
C13 C8 C9 C10 0.5(5) . .
C7 C8 C9 C10 176.6(3) . .
C8 C9 C10 C11 -0.7(6) . .
C9 C10 C11 C12 0.1(6) . .
C10 C11 C12 C13 0.8(5) . .
Zn1 O1 C13 C12 -150.7(2) . .
Zn1 O1 C13 C8 30.9(4) . .
C11 C12 C13 O1 -179.4(3) . .
C11 C12 C13 C8 -0.9(5) . .
C9 C8 C13 O1 178.7(3) . .
C7 C8 C13 O1 2.7(5) . .
C9 C8 C13 C12 0.3(5) . .
C7 C8 C13 C12 -175.7(3) . .
C20 N2 C14 C15 1.5(4) . .
Zn1 N2 C14 C15 -164.3(2) . .
C20 N2 C14 C19 -176.5(3) . .
Zn1 N2 C14 C19 17.7(4) . .
C19 C14 C15 C16 -5.0(5) . .
N2 C14 C15 C16 176.9(3) . .
C19 C14 C15 S2 176.5(2) . .
N2 C14 C15 S2 -1.6(3) . .
C20 S2 C15 C14 1.0(2) . .
C20 S2 C15 C16 -177.4(3) . .
C14 C15 C16 C17 2.5(5) . .
S2 C15 C16 C17 -179.3(3) . .
C15 C16 C17 C18 0.2(5) . .
C16 C17 C18 C19 -0.4(5) . .
C17 C18 C19 C14 -2.1(5) . .
C15 C14 C19 C18 4.7(5) . .
N2 C14 C19 C18 -177.4(3) . .
C14 N2 C20 C21 178.8(3) . .
Zn1 N2 C20 C21 -14.7(4) . .
C14 N2 C20 S2 -0.7(3) . .
Zn1 N2 C20 S2 165.87(13) . .
C15 S2 C20 N2 -0.2(2) . .
C15 S2 C20 C21 -179.7(2) . .
N2 C20 C21 C26 -12.7(5) . .
S2 C20 C21 C26 166.8(2) . .
N2 C20 C21 C22 168.4(3) . .
S2 C20 C21 C22 -12.2(4) . .
C26 C21 C22 C23 1.0(5) . .
C20 C21 C22 C23 180.0(3) . .
C21 C22 C23 C24 -0.2(5) . .
C22 C23 C24 C25 -0.6(5) . .
C23 C24 C25 C26 0.6(5) . .
Zn1 O2 C26 C21 -127.1(2) 2_666 .
Zn1 O2 C26 C21 39.1(4) . .
Zn1 O2 C26 C25 54.2(4) 2_666 .
Zn1 O2 C26 C25 -139.7(2) . .
C22 C21 C26 O2 -179.7(3) . .
C20 C21 C26 O2 1.3(4) . .
C22 C21 C26 C25 -0.9(4) . .
C20 C21 C26 C25 -179.9(3) . .
C24 C25 C26 O2 178.9(3) . .
C24 C25 C26 C21 0.1(4) . .
